data_4309330
loop_
_publ_author_name
'Richard E. Sykora'
'Zerihun Assefa'
'Richard G. Haire'
'Thomas E. Albrecht-Schmitt'

_publ_contact_author
;
Dr. Richard E. Sykora 
PO Box 2008 MS6375
Transuranium Research Laboratory
Oak Ridge National Laboratory
Oak Ridge, TN
37831
;
_publ_contact_author_email ' sykorare@ornl.gov '
_publ_contact_author_fax ' 865 574 4987 '
_publ_contact_author_phone ' 865 574 0846 '
_publ_section_title
;
Synthesis, Structure, and Spectroscopic Properties of Am(IO3)3 and the
Photoluminescence Behavior of Cm(IO3)3
;
_journal_name_full 'Inorganic Chemistry'
_journal_page_first 5667
_journal_page_last 5676
_journal_paper_doi 10.1021/ic050386k
_journal_volume 44
_journal_year 2005
_chemical_formula_sum 'Am I3 O9'
_chemical_formula_weight 767.76
_chemical_name_systematic
; 
 ? 
;
_space_group_IT_number 14
_symmetry_cell_setting monoclinic
_symmetry_space_group_name_Hall '-P 2ybc'
_symmetry_space_group_name_H-M 'P 1 21/c 1'
_atom_sites_solution_hydrogens none
_atom_sites_solution_primary direct
_atom_sites_solution_secondary difmap
_audit_creation_method SHELXL-97
_cell_angle_alpha 90.00
_cell_angle_beta 100.0350(10)
_cell_angle_gamma 90.00
_cell_formula_units_Z 4
_cell_length_a 7.2300(5)
_cell_length_b 8.5511(6)
_cell_length_c 13.5361(10)
_cell_measurement_reflns_used 8092
_cell_measurement_temperature 293(2)
_cell_measurement_theta_max 28.30
_cell_measurement_theta_min 2.83
_cell_volume 824.06(10)
_computing_cell_refinement 'SMART, SAINT'
_computing_data_collection SMART
_computing_data_reduction SAINT
_computing_molecular_graphics 'SHELXP-97 (Sheldrick, 1997)'
_computing_publication_material 'SHELXCIF-97 (Sheldrick, 1997)'
_computing_structure_refinement 'SHELXL-97 (Sheldrick, 1997)'
_computing_structure_solution 'SHELXS-97 (Sheldrick, 1990)'
_diffrn_ambient_temperature 293(2)
_diffrn_measured_fraction_theta_full 1.000
_diffrn_measured_fraction_theta_max 1.000
_diffrn_measurement_device_type 'Bruker APEX'
_diffrn_radiation_monochromator graphite
_diffrn_radiation_source 'fine-focus sealed tube'
_diffrn_radiation_type MoK\a
_diffrn_radiation_wavelength 0.71073
_diffrn_reflns_av_R_equivalents 0.0467
_diffrn_reflns_av_sigmaI/netI 0.0378
_diffrn_reflns_limit_h_max 9
_diffrn_reflns_limit_h_min -9
_diffrn_reflns_limit_k_max 11
_diffrn_reflns_limit_k_min -11
_diffrn_reflns_limit_l_max 18
_diffrn_reflns_limit_l_min -17
_diffrn_reflns_number 8092
_diffrn_reflns_theta_full 28.30
_diffrn_reflns_theta_max 28.30
_diffrn_reflns_theta_min 2.83
_exptl_absorpt_coefficient_mu 20.573
_exptl_absorpt_correction_T_max '0.055612 ratio of min/max'
_exptl_absorpt_correction_T_min '0.055612 ratio of min/max'
_exptl_absorpt_correction_type multi-scan
_exptl_absorpt_process_details 'Blessing Acta Cryst 1995,A51,33'
_exptl_crystal_colour yellow
_exptl_crystal_density_diffrn 6.188
_exptl_crystal_density_method 'not measured'
_exptl_crystal_description 'irregular prism'
_exptl_crystal_F_000 1304
_exptl_crystal_size_max 0.259
_exptl_crystal_size_mid 0.212
_exptl_crystal_size_min 0.162
_refine_diff_density_max 3.738
_refine_diff_density_min -3.728
_refine_diff_density_rms 0.435
_refine_ls_extinction_coef 0.0046(2)
_refine_ls_extinction_expression Fc^*^=kFc[1+0.001xFc^2^\l^3^/sin(2\q)]^-1/4^
_refine_ls_extinction_method SHELXL
_refine_ls_goodness_of_fit_ref 1.157
_refine_ls_hydrogen_treatment none
_refine_ls_matrix_type full
_refine_ls_number_parameters 119
_refine_ls_number_reflns 2051
_refine_ls_number_restraints 0
_refine_ls_restrained_S_all 1.157
_refine_ls_R_factor_all 0.0328
_refine_ls_R_factor_gt 0.0292
_refine_ls_shift/su_max 0.001
_refine_ls_shift/su_mean 0.000
_refine_ls_structure_factor_coef Fsqd
_refine_ls_weighting_details 'calc w=1/[\s^2^(Fo^2^)+(0.0419P)^2^+0.5737P] where P=(Fo^2^+2Fc^2^)/3'
_refine_ls_weighting_scheme calc
_refine_ls_wR_factor_gt 0.0747
_refine_ls_wR_factor_ref 0.0763
_reflns_number_gt 1912
_reflns_number_total 2051
_reflns_threshold_expression >2sigma(I)
_cod_data_source_file ic050386ksi20050315_095303.cif
_cod_data_source_block Am(IO3)3
_cod_depositor_comments
;
The following automatic conversions were performed:
'_exptl_absorpt_correction_type' value 'Multiscan' changed to 'multi-scan'
according to '/home/saulius/struct/CIF-dictionaries/cif_core.dic'
dictionary named 'cif_core.dic' version 2.4.1 from 2010-06-29.

Automatic conversion script
Id: cif_fix_enum 1527 2010-12-29 10:47:43Z saulius 
;
_cod_database_code 4309330

loop_
_symmetry_equiv_pos_as_xyz
'x, y, z'
'-x, y+1/2, -z+1/2'
'-x, -y, -z'
'x, -y-1/2, z-1/2'

loop_
_atom_site_label
_atom_site_type_symbol
_atom_site_fract_x
_atom_site_fract_y
_atom_site_fract_z
_atom_site_U_iso_or_equiv
_atom_site_adp_type
_atom_site_occupancy
_atom_site_symmetry_multiplicity
_atom_site_calc_flag
_atom_site_refinement_flags
_atom_site_disorder_assembly
_atom_site_disorder_group
Am1 Am 0.67622(3) 0.25174(3) 0.144158(18) 0.00909(11) Uani 1 1 d . . .
I1 I 0.32917(7) 0.21235(6) -0.11247(4) 0.01305(13) Uani 1 1 d . . .
I2 I 0.17117(6) 0.03911(5) 0.14115(3) 0.01048(13) Uani 1 1 d . . .
I3 I 0.77216(6) 0.01602(5) 0.39278(3) 0.01062(13) Uani 1 1 d . . .
O1 O 0.1416(8) 0.1709(8) -0.0457(5) 0.0295(15) Uani 1 1 d . . .
O2 O 0.5310(8) 0.1697(7) -0.0176(4) 0.0193(11) Uani 1 1 d . . .
O3 O 0.3312(9) 0.0354(6) -0.1850(4) 0.0205(12) Uani 1 1 d . . .
O4 O 0.9800(8) 0.1732(7) 0.1319(5) 0.0246(13) Uani 1 1 d . . .
O5 O 0.3563(8) 0.1815(7) 0.1739(4) 0.0193(12) Uani 1 1 d . . .
O6 O 0.1572(8) -0.0322(6) 0.2648(4) 0.0171(11) Uani 1 1 d . . .
O7 O 0.7413(9) 0.2022(7) 0.3271(4) 0.0205(12) Uani 1 1 d . . .
O8 O 0.8217(7) 0.0733(7) 0.5222(4) 0.0166(11) Uani 1 1 d . . .
O9 O 0.5287(8) -0.0274(6) 0.3879(5) 0.0199(12) Uani 1 1 d . . .

loop_
_atom_site_aniso_label
_atom_site_aniso_U_11
_atom_site_aniso_U_22
_atom_site_aniso_U_33
_atom_site_aniso_U_23
_atom_site_aniso_U_13
_atom_site_aniso_U_12
Am1 0.00872(16) 0.01033(17) 0.00772(17) -0.00061(8) 0.00010(10) -0.00013(8)
I1 0.0185(2) 0.0107(2) 0.0099(2) -0.00018(17) 0.00251(17) -0.00077(17)
I2 0.0105(2) 0.0108(2) 0.0096(2) 0.00073(15) 0.00029(16) 0.00127(15)
I3 0.0109(2) 0.0124(2) 0.0084(2) -0.00147(16) 0.00112(16) -0.00078(15)
O1 0.017(3) 0.051(4) 0.023(3) 0.008(3) 0.009(2) 0.005(3)
O2 0.018(3) 0.025(3) 0.013(3) 0.000(2) -0.003(2) -0.002(2)
O3 0.035(3) 0.013(3) 0.012(3) -0.004(2) 0.001(2) -0.002(2)
O4 0.014(3) 0.028(3) 0.034(3) 0.009(3) 0.012(2) 0.010(2)
O5 0.017(3) 0.024(3) 0.018(3) -0.002(2) 0.004(2) -0.009(2)
O6 0.025(3) 0.017(3) 0.010(3) 0.003(2) 0.004(2) 0.005(2)
O7 0.032(3) 0.015(3) 0.014(3) 0.001(2) 0.004(2) -0.006(2)
O8 0.016(3) 0.027(3) 0.006(2) -0.004(2) 0.0002(19) 0.003(2)
O9 0.013(3) 0.020(3) 0.027(3) -0.008(2) 0.006(2) -0.007(2)

loop_
_atom_type_symbol
_atom_type_description
_atom_type_scat_dispersion_real
_atom_type_scat_dispersion_imag
_atom_type_scat_source
O O 0.0106 0.0060 'International Tables Vol C Tables 4.2.6.8 and 6.1.1.4'
I I -0.4742 1.8119 'International Tables Vol C Tables 4.2.6.8 and 6.1.1.4'
Am Am -7.8986 4.5125 'International Tables Vol C Tables 4.2.6.8 and 6.1.1.4'

loop_
_geom_angle_atom_site_label_1
_geom_angle_atom_site_label_2
_geom_angle_atom_site_label_3
_geom_angle
_geom_angle_site_symmetry_1
_geom_angle_site_symmetry_3
_geom_angle_publ_flag
O4 Am1 O2 96.9(2) . . ?
O4 Am1 O9 140.9(2) . 2_655 ?
O2 Am1 O9 84.6(2) . 2_655 ?
O4 Am1 O6 82.2(2) . 2_655 ?
O2 Am1 O6 143.04(19) . 2_655 ?
O9 Am1 O6 74.2(2) 2_655 2_655 ?
O4 Am1 O7 90.3(2) . . ?
O2 Am1 O7 148.44(19) . . ?
O9 Am1 O7 108.7(2) 2_655 . ?
O6 Am1 O7 68.32(18) 2_655 . ?
O4 Am1 O5 148.9(2) . . ?
O2 Am1 O5 78.65(19) . . ?
O9 Am1 O5 69.90(19) 2_655 . ?
O6 Am1 O5 119.68(19) 2_655 . ?
O7 Am1 O5 79.43(19) . . ?
O4 Am1 O3 78.0(2) . 3_655 ?
O2 Am1 O3 83.74(19) . 3_655 ?
O9 Am1 O3 140.6(2) 2_655 3_655 ?
O6 Am1 O3 131.26(18) 2_655 3_655 ?
O7 Am1 O3 67.74(18) . 3_655 ?
O5 Am1 O3 70.9(2) . 3_655 ?
O4 Am1 O8 68.14(19) . 4_565 ?
O2 Am1 O8 75.19(18) . 4_565 ?
O9 Am1 O8 74.66(19) 2_655 4_565 ?
O6 Am1 O8 70.25(18) 2_655 4_565 ?
O7 Am1 O8 135.32(18) . 4_565 ?
O5 Am1 O8 137.42(18) . 4_565 ?
O3 Am1 O8 136.98(19) 3_655 4_565 ?
O4 Am1 I2 95.08(17) . 2_655 ?
O2 Am1 I2 156.74(14) . 2_655 ?
O9 Am1 I2 73.61(15) 2_655 2_655 ?
O6 Am1 I2 21.52(13) 2_655 2_655 ?
O7 Am1 I2 50.92(13) . 2_655 ?
O5 Am1 I2 100.68(13) . 2_655 ?
O3 Am1 I2 118.32(12) 3_655 2_655 ?
O8 Am1 I2 91.03(12) 4_565 2_655 ?
O4 Am1 I3 83.32(16) . . ?
O2 Am1 I3 129.24(14) . . ?
O9 Am1 I3 125.36(15) 2_655 . ?
O6 Am1 I3 87.53(13) 2_655 . ?
O7 Am1 I3 21.46(13) . . ?
O5 Am1 I3 76.40(13) . . ?
O3 Am1 I3 46.43(12) 3_655 . ?
O8 Am1 I3 145.48(11) 4_565 . ?
I2 Am1 I3 71.939(12) 2_655 . ?
O4 Am1 I3 158.10(15) . 2_655 ?
O2 Am1 I3 80.14(14) . 2_655 ?
O9 Am1 I3 17.77(14) 2_655 2_655 ?
O6 Am1 I3 87.24(14) 2_655 2_655 ?
O7 Am1 I3 103.62(14) . 2_655 ?
O5 Am1 I3 52.23(14) . 2_655 ?
O3 Am1 I3 122.83(15) 3_655 2_655 ?
O8 Am1 I3 90.25(12) 4_565 2_655 ?
I2 Am1 I3 81.294(11) 2_655 2_655 ?
I3 Am1 I3 115.460(8) . 2_655 ?
O4 Am1 I1 112.16(17) . . ?
O2 Am1 I1 16.97(14) . . ?
O9 Am1 I1 68.13(15) 2_655 . ?
O6 Am1 I1 134.40(13) 2_655 . ?
O7 Am1 I1 148.26(14) . . ?
O5 Am1 I1 69.78(13) . . ?
O3 Am1 I1 94.34(13) 3_655 . ?
O8 Am1 I1 75.69(11) 4_565 . ?
I2 Am1 I1 141.559(12) 2_655 . ?
I3 Am1 I1 135.426(12) . . ?
I3 Am1 I1 63.204(11) 2_655 . ?
O1 I1 O2 101.0(3) . . ?
O1 I1 O3 100.8(3) . . ?
O2 I1 O3 97.8(3) . . ?
O1 I1 Am1 89.7(2) . . ?
O2 I1 Am1 22.47(19) . . ?
O3 I1 Am1 119.22(18) . . ?
O1 I1 Am1 82.1(2) . 3_655 ?
O2 I1 Am1 82.35(18) . 3_655 ?
O3 I1 Am1 27.00(18) . 3_655 ?
Am1 I1 Am1 99.963(12) . 3_655 ?
O1 I1 Am1 162.5(2) . 4_565 ?
O2 I1 Am1 92.86(19) . 4_565 ?
O3 I1 Am1 66.4(2) . 4_565 ?
Am1 I1 Am1 106.895(13) . 4_565 ?
Am1 I1 Am1 89.163(10) 3_655 4_565 ?
O1 I1 Am1 104.4(2) . 3_665 ?
O2 I1 Am1 105.09(18) . 3_665 ?
O3 I1 Am1 141.69(18) . 3_665 ?
Am1 I1 Am1 89.472(10) . 3_665 ?
Am1 I1 Am1 168.620(15) 3_655 3_665 ?
Am1 I1 Am1 81.960(9) 4_565 3_665 ?
O1 I1 Am1 69.7(2) . 4_465 ?
O2 I1 Am1 168.76(19) . 4_465 ?
O3 I1 Am1 78.48(19) . 4_465 ?
Am1 I1 Am1 155.711(13) . 4_465 ?
Am1 I1 Am1 89.991(9) 3_655 4_465 ?
Am1 I1 Am1 95.259(11) 4_565 4_465 ?
Am1 I1 Am1 83.782(9) 3_665 4_465 ?
O4 I2 O6 96.6(3) 1_455 . ?
O4 I2 O5 96.7(3) 1_455 . ?
O6 I2 O5 99.1(3) . . ?
O4 I2 Am1 125.8(2) 1_455 2_645 ?
O6 I2 Am1 29.58(17) . 2_645 ?
O5 I2 Am1 98.23(19) . 2_645 ?
O4 I2 Am1 13.98(19) 1_455 1_455 ?
O6 I2 Am1 87.11(18) . 1_455 ?
O5 I2 Am1 108.39(19) . 1_455 ?
Am1 I2 Am1 115.021(11) 2_645 1_455 ?
O4 I2 Am1 113.3(2) 1_455 . ?
O6 I2 Am1 109.71(19) . . ?
O5 I2 Am1 21.90(19) . . ?
Am1 I2 Am1 98.047(10) 2_645 . ?
Am1 I2 Am1 126.584(14) 1_455 . ?
O4 I2 Am1 123.5(2) 1_455 3_655 ?
O6 I2 Am1 128.33(17) . 3_655 ?
O5 I2 Am1 106.14(18) . 3_655 ?
Am1 I2 Am1 101.488(11) 2_645 3_655 ?
Am1 I2 Am1 124.266(10) 1_455 3_655 ?
Am1 I2 Am1 84.805(9) . 3_655 ?
O9 I3 O8 96.9(3) . . ?
O9 I3 O7 97.3(3) . . ?
O8 I3 O7 103.0(3) . . ?
O9 I3 Am1 92.9(2) . . ?
O8 I3 Am1 132.84(18) . . ?
O7 I3 Am1 29.88(18) . . ?
O9 I3 Am1 24.09(17) . 2_645 ?
O8 I3 Am1 107.62(18) . 2_645 ?
O7 I3 Am1 114.51(19) . 2_645 ?
Am1 I3 Am1 99.809(11) . 2_645 ?
O9 I3 Am1 79.84(19) . 4_566 ?
O8 I3 Am1 24.71(17) . 4_566 ?
O7 I3 Am1 87.56(19) . 4_566 ?
Am1 I3 Am1 115.942(12) . 4_566 ?
Am1 I3 Am1 97.444(11) 2_645 4_566 ?
O9 I3 Am1 138.26(17) . 2_745 ?
O8 I3 Am1 101.95(16) . 2_745 ?
O7 I3 Am1 113.9(2) . 2_745 ?
Am1 I3 Am1 100.651(10) . 2_745 ?
Am1 I3 Am1 114.176(12) 2_645 2_745 ?
Am1 I3 Am1 126.304(11) 4_566 2_745 ?
I1 O1 Am1 72.5(2) . 3_655 ?
I1 O1 Am1 65.78(18) . . ?
Am1 O1 Am1 91.68(12) 3_655 . ?
I1 O1 Am1 159.7(3) . 1_455 ?
Am1 O1 Am1 127.68(16) 3_655 1_455 ?
Am1 O1 Am1 107.95(14) . 1_455 ?
I1 O1 Am1 90.5(2) . 4_465 ?
Am1 O1 Am1 92.93(12) 3_655 4_465 ?
Am1 O1 Am1 153.10(15) . 4_465 ?
Am1 O1 Am1 89.91(10) 1_455 4_465 ?
I1 O2 Am1 140.6(3) . . ?
I1 O2 Am1 72.15(17) . 3_655 ?
Am1 O2 Am1 135.2(2) . 3_655 ?
I1 O2 Am1 65.64(17) . 4_565 ?
Am1 O2 Am1 133.57(19) . 4_565 ?
Am1 O2 Am1 81.66(10) 3_655 4_565 ?
I1 O3 Am1 134.0(3) . 3_655 ?
I1 O3 Am1 89.9(2) . 4_565 ?
Am1 O3 Am1 126.4(2) 3_655 4_565 ?
I1 O3 Am1 42.64(14) . . ?
Am1 O3 Am1 100.90(15) 3_655 . ?
Am1 O3 Am1 94.54(11) 4_565 . ?
I2 O4 Am1 155.4(3) 1_655 . ?
I2 O4 Am1 47.75(16) 1_655 1_655 ?
Am1 O4 Am1 154.9(2) . 1_655 ?
I2 O4 Am1 37.65(15) 1_655 2_745 ?
Am1 O4 Am1 122.1(2) . 2_745 ?
Am1 O4 Am1 72.13(7) 1_655 2_745 ?
I2 O5 Am1 142.4(3) . . ?
I2 O5 Am1 58.09(16) . 2_645 ?
Am1 O5 Am1 115.39(18) . 2_645 ?
I2 O5 Am1 51.13(15) . 1_455 ?
Am1 O5 Am1 154.7(2) . 1_455 ?
Am1 O5 Am1 89.87(9) 2_645 1_455 ?
I2 O6 Am1 128.9(3) . 2_645 ?
I2 O6 Am1 68.31(16) . 1_455 ?
Am1 O6 Am1 156.5(2) 2_645 1_455 ?
I2 O6 Am1 50.39(15) . . ?
Am1 O6 Am1 101.69(17) 2_645 . ?
Am1 O6 Am1 101.84(10) 1_455 . ?
I3 O7 Am1 128.7(3) . . ?
I3 O7 Am1 68.16(17) . 4_566 ?
Am1 O7 Am1 157.4(2) . 4_566 ?
I3 O7 Am1 45.97(15) . 2_645 ?
Am1 O7 Am1 101.52(16) . 2_645 ?
Am1 O7 Am1 79.84(9) 4_566 2_645 ?
I3 O8 Am1 138.4(3) . 4_566 ?
I3 O8 Am1 51.39(14) . 2_645 ?
Am1 O8 Am1 106.12(15) 4_566 2_645 ?
I3 O9 Am1 138.1(3) . 2_645 ?
I3 O9 Am1 75.22(17) . 4_566 ?
Am1 O9 Am1 131.0(2) 2_645 4_566 ?
I3 O9 Am1 62.91(17) . . ?
Am1 O9 Am1 121.4(2) 2_645 . ?
Am1 O9 Am1 105.02(11) 4_566 . ?

loop_
_geom_bond_atom_site_label_1
_geom_bond_atom_site_label_2
_geom_bond_distance
_geom_bond_site_symmetry_2
_geom_bond_publ_flag
Am1 O4 2.330(5) . ?
Am1 O2 2.364(5) . ?
Am1 O9 2.393(5) 2_655 ?
Am1 O6 2.422(5) 2_655 ?
Am1 O7 2.476(6) . ?
Am1 O5 2.489(5) . ?
Am1 O3 2.520(5) 3_655 ?
Am1 O8 2.584(5) 4_565 ?
Am1 I2 3.8189(6) 2_655 ?
Am1 I3 3.8802(6) . ?
Am1 I3 3.9117(5) 2_655 ?
Am1 I1 3.9292(6) . ?
I1 O1 1.791(6) . ?
I1 O2 1.805(5) . ?
I1 O3 1.805(5) . ?
I1 Am1 3.9911(6) 3_655 ?
I1 Am1 4.4859(6) 4_565 ?
I1 Am1 4.6022(6) 3_665 ?
I1 Am1 5.2738(6) 4_465 ?
I2 O4 1.784(5) 1_455 ?
I2 O6 1.800(5) . ?
I2 O5 1.807(5) . ?
I2 Am1 3.8189(6) 2_645 ?
I2 Am1 4.0204(5) 1_455 ?
I2 Am1 4.8788(6) 3_655 ?
I3 O9 1.789(6) . ?
I3 O8 1.794(5) . ?
I3 O7 1.818(6) . ?
I3 Am1 3.9117(5) 2_645 ?
I3 Am1 4.1020(6) 4_566 ?
I3 Am1 4.6859(6) 2_745 ?
O1 Am1 4.145(7) 3_655 ?
O1 Am1 4.628(6) 1_455 ?
O1 Am1 4.945(6) 4_465 ?
O2 Am1 4.156(6) 3_655 ?
O2 Am1 4.918(6) 4_565 ?
O3 Am1 2.520(5) 3_655 ?
O3 Am1 4.110(6) 4_565 ?
O4 I2 1.784(5) 1_655 ?
O4 Am1 5.053(6) 1_655 ?
O4 Am1 5.073(6) 2_745 ?
O5 Am1 4.453(6) 2_645 ?
O5 Am1 4.900(5) 1_455 ?
O6 Am1 2.422(5) 2_645 ?
O6 Am1 4.321(5) 1_455 ?
O7 Am1 4.415(6) 4_566 ?
O7 Am1 4.950(6) 2_645 ?
O8 Am1 2.584(5) 4_566 ?
O8 Am1 4.771(5) 2_645 ?
O9 Am1 2.393(5) 2_645 ?
O9 Am1 4.176(6) 4_566 ?
